data_1100381
loop_
_publ_author_name
'Hoppe, Inga'
'Marsch, Michael'
'Harms, Klaus'
'Boche, Gernot'
'Hoppe, Dieter'

_publ_section_title
;
 Generation of Enantiomerically Enriched Lithium Indenides by Means
 of(--)-Sparteine: Structure, Stereoselective Substitution, and Solvent
 Effects
;
_journal_coden_ASTM ACIEAY
_journal_issue 19
_journal_name_full
;
 Angewandte Chemie, International Edition in English
;
_journal_page_first 2158
_journal_page_last 2160
_journal_paper_doi 10.1002/anie.199521581
_journal_volume 34
_journal_year 1995
_chemical_formula_sum 'C22 H33 Li O3'
_space_group_IT_number 14
_symmetry_cell_setting monoclinic
_symmetry_space_group_name_Hall '-P 2yn'
_symmetry_space_group_name_H-M 'P 1 21/n 1'
_cell_angle_alpha 90
_cell_angle_beta 93.530(5)
_cell_angle_gamma 90
_cell_formula_units_Z 4
_cell_length_a 8.951(1)
_cell_length_b 18.325(1)
_cell_length_c 12.788(1)
_cod_original_sg_symbol_H-M 'P 21/n'
_cod_original_formula_sum 'C22 H33 Li1 O3'
_cod_database_code 1100381

loop_
_symmetry_equiv_pos_site_id
_symmetry_equiv_pos_as_xyz
1 x,y,z
2 1/2-x,1/2+y,1/2-z
3 -x,-y,-z
4 -1/2+x,-1/2-y,-1/2+z

loop_
_atom_site_label
_atom_site_type_symbol
_atom_site_fract_x
_atom_site_fract_y
_atom_site_fract_z
C1 C -0.2198(3) 0.9169(2) 0.1877(2)
C2 C -0.1668(4) 0.8758(2) 0.1062(3)
H1 H -0.1214(33) 0.8995(15) 0.0474(25)
C3 C -0.1912(4) 0.8016(2) 0.1215(3)
H2 H -0.1698(33) 0.7640(17) 0.0777(24)
C4 C -0.2642(3) 0.7939(2) 0.2156(2)
C5 C -0.3166(4) 0.7337(2) 0.2719(3)
H3 H -0.3065(4) 0.6853(2) 0.2446(3)
C6 C -0.3858(4) 0.7454(3) 0.3629(3)
H4 H -0.4159(4) 0.7042(3) 0.4027(3)
C7 C -0.4077(5) 0.8146(3) 0.4014(3)
H5 H -0.4652(5) 0.8214(3) 0.4616(3)
C8 C -0.3575(4) 0.8761(2) 0.3497(3)
H6 H -0.3669(4) 0.9242(2) 0.3781(3)
C9 C -0.2838(3) 0.8659(2) 0.2560(2)
C10 C -0.2121(5) 0.9974(2) 0.2040(3)
H7 H -0.1620(5) 1.0198(2) 0.1480(3)
H8 H -0.3117(5) 1.0167(2) 0.2053(3)
H9 H -0.1578(5) 1.0076(2) 0.2694(3)
Li1 Li 0.0384(5) 0.8103(2) 0.2133(4)
O1 O 0.0872(2) 0.84875(11) 0.3524(2)
C11 C 0.0166(4) 0.8244(2) 0.4454(3)
H10 H 0.0654(4) 0.7816(2) 0.4742(3)
H11 H -0.0868(4) 0.8133(2) 0.4280(3)
C12 C 0.0393(7) 0.8828(3) 0.5223(3)
H12 H 0.0394(7) 0.8663(3) 0.5935(3)
H13 H -0.0402(7) 0.9175(3) 0.5095(3)
C13 C 0.1821(6) 0.9186(3) 0.4920(3)
H14 H 0.2639(6) 0.8907(3) 0.5234(3)
H15 H 0.1907(6) 0.9683(3) 0.5150(3)
C14 C 0.1730(5) 0.9117(2) 0.3770(3)
H16 H 0.1277(5) 0.9545(2) 0.3456(3)
H17 H 0.2710(5) 0.9057(2) 0.3516(3)
O2 O 0.2000(2) 0.85094(10) 0.1326(2)
C15 C 0.2019(4) 0.9242(2) 0.0929(3)
H18 H 0.1645(4) 0.9575(2) 0.1430(3)
H19 H 0.1419(4) 0.9285(2) 0.0283(3)
C16 C 0.3636(4) 0.9399(2) 0.0749(3)
H20 H 0.4169(4) 0.9549(2) 0.1387(3)
H21 H 0.3736(4) 0.9767(2) 0.0224(3)
C17 C 0.4189(4) 0.8663(2) 0.0426(3)
H22 H 0.5257(4) 0.8619(2) 0.0532(3)
H23 H 0.3898(4) 0.8578(2) -0.0299(3)
C18 C 0.3391(3) 0.8153(2) 0.1122(3)
H24 H 0.3185(3) 0.7693(2) 0.0782(3)
H25 H 0.3978(3) 0.8068(2) 0.1764(3)
O3 O 0.1016(2) 0.70862(10) 0.2430(2)
C19 C 0.2266(4) 0.6887(2) 0.3136(3)
H26 H 0.1944(4) 0.6839(2) 0.3835(3)
H27 H 0.3021(4) 0.7259(2) 0.3131(3)
C20 C 0.2795(6) 0.6185(2) 0.2763(4)
H28 H 0.2938(6) 0.5843(2) 0.3328(4)
H29 H 0.3728(6) 0.6253(2) 0.2445(4)
C21 C 0.1600(6) 0.5912(2) 0.1979(4)
H30 H 0.1314(6) 0.5420(2) 0.2125(4)
H31 H 0.1949(6) 0.5932(2) 0.1284(4)
C22 C 0.0353(4) 0.6423(2) 0.2075(3)
H32 H -0.0179(4) 0.6503(2) 0.1410(3)
H33 H -0.0329(4) 0.6240(2) 0.2563(3)

loop_
_atom_type_symbol
_atom_type_radius_bond
C 0.68
H 0.23
Li 1.23
O 0.68
